data_7112458
loop_
_publ_author_name
'Braunschweig, Holger'
'Herbst, Thomas'
'Radacki, Krzysztof'
'Tate, Christopher W.'
'Vargas, Alfredo'

_publ_section_title
;
 Cyclic (amino)(imino)carbene complexes by borylene transfer to
 isocyanides.
;
_journal_issue 17
_journal_name_full 'Chemical communications (Cambridge, England)'
_journal_page_first 1702
_journal_page_last 1704
_journal_paper_doi 10.1039/c3cc38379b
_journal_volume 49
_journal_year 2013
_chemical_formula_moiety 'C37 H52 B Cr N3 O5 Si2'
_chemical_formula_sum 'C37 H52 B Cr N3 O5 Si2'
_chemical_formula_weight 737.81
_chemical_name_common
;
?
;
_chemical_name_systematic
;
?
;
_space_group_IT_number 7
_symmetry_cell_setting monoclinic
_symmetry_space_group_name_Hall 'P -2yc'
_symmetry_space_group_name_H-M 'P 1 c 1'
_atom_sites_solution_hydrogens geom
_atom_sites_solution_primary direct
_atom_sites_solution_secondary difmap
_audit_creation_method SHELXL-97
_cell_angle_alpha 90.00
_cell_angle_beta 103.233(2)
_cell_angle_gamma 90.00
_cell_formula_units_Z 4
_cell_length_a 20.1795(9)
_cell_length_b 11.1226(5)
_cell_length_c 18.0696(8)
_cell_measurement_reflns_used 8123
_cell_measurement_temperature 100(2)
_cell_measurement_theta_max 26.30
_cell_measurement_theta_min 2.17
_cell_volume 3948.0(3)
_computing_cell_refinement 'Saint+ ver. 7.68A (Bruker AXS)'
_computing_data_collection 'APEX2 ver. 2010.3 (Bruker AXS)'
_computing_data_reduction 'Saint+ ver. 7.68A (Bruker AXS)'
_computing_molecular_graphics 'XP ver. 5.1 (Bruker AXS, 1998)'
_computing_publication_material 'SHELXL-97 (Sheldrick, 2008)'
_computing_structure_refinement 'SHELXL-97 (Sheldrick, 2008)'
_computing_structure_solution 'SHELXS-97 (Sheldrick, 2008)'
_diffrn_ambient_temperature 100(2)
_diffrn_detector_area_resol_mean 8.333
_diffrn_measured_fraction_theta_full 0.999
_diffrn_measured_fraction_theta_max 0.999
_diffrn_measurement_device_type 'Bruker X8-APEX II'
_diffrn_measurement_method '\f and \w scans'
_diffrn_radiation_monochromator 'multi-layer mirror'
_diffrn_radiation_source 'rotating anode'
_diffrn_radiation_type MoK\a
_diffrn_radiation_wavelength 0.71073
_diffrn_reflns_av_R_equivalents 0.0437
_diffrn_reflns_av_sigmaI/netI 0.0734
_diffrn_reflns_limit_h_max 25
_diffrn_reflns_limit_h_min -25
_diffrn_reflns_limit_k_max 12
_diffrn_reflns_limit_k_min -13
_diffrn_reflns_limit_l_max 22
_diffrn_reflns_limit_l_min -22
_diffrn_reflns_number 31071
_diffrn_reflns_theta_full 26.00
_diffrn_reflns_theta_max 26.37
_diffrn_reflns_theta_min 1.04
_exptl_absorpt_coefficient_mu 0.394
_exptl_absorpt_correction_T_max 1.0000
_exptl_absorpt_correction_T_min 0.6580
_exptl_absorpt_correction_type analytical
_exptl_absorpt_process_details 'Sadabs 2008/1 (Bruker 2008)'
_exptl_crystal_colour red
_exptl_crystal_density_diffrn 1.241
_exptl_crystal_density_method 'not measured'
_exptl_crystal_description palte
_exptl_crystal_F_000 1568
_exptl_crystal_size_max 0.40
_exptl_crystal_size_mid 0.34
_exptl_crystal_size_min 0.08
_refine_diff_density_max 0.428
_refine_diff_density_min -0.212
_refine_diff_density_rms 0.057
_refine_ls_abs_structure_details 'Flack H D (1983), Acta Cryst. A39, 876-881'
_refine_ls_abs_structure_Flack 0.007(13)
_refine_ls_extinction_method none
_refine_ls_goodness_of_fit_ref 1.014
_refine_ls_hydrogen_treatment constr
_refine_ls_matrix_type full
_refine_ls_number_parameters 895
_refine_ls_number_reflns 15470
_refine_ls_number_restraints 272
_refine_ls_restrained_S_all 1.006
_refine_ls_R_factor_all 0.0642
_refine_ls_R_factor_gt 0.0450
_refine_ls_shift/su_max 0.001
_refine_ls_shift/su_mean 0.000
_refine_ls_structure_factor_coef Fsqd
_refine_ls_weighting_details 'calc w=1/[\s^2^(Fo^2^)+(0.0542P)^2^+0.0000P] where P=(Fo^2^+2Fc^2^)/3'
_refine_ls_weighting_scheme calc
_refine_ls_wR_factor_gt 0.1039
_refine_ls_wR_factor_ref 0.1131
_reflns_number_gt 12448
_reflns_number_total 15470
_reflns_threshold_expression >2sigma(I)
_cod_duplicate_entry 7108875
_cod_data_source_file c3cc38379b.txt
_cod_data_source_block 5
_cod_depositor_comments
;
The following automatic conversions were performed:

'_symmetry_cell_setting' value 'Monoclinic' changed to 'monoclinic'
according to
/usr/data/users/saulius/automatic-downloads/retrospective/RSC/lib/dictionaries/cif_core.dic
dictionary named 'cif_core.dic' version 2.4.2 from 2011-04-26.

Automatic conversion script
Id: cif_fix_values 2281 2013-09-26 08:29:07Z andrius 
;
_cod_original_sg_symbol_H-M Pc
_cod_database_code 7112458

loop_
_symmetry_equiv_pos_as_xyz
'x, y, z'
'x, -y, z+1/2'

loop_
_atom_site_label
_atom_site_type_symbol
_atom_site_fract_x
_atom_site_fract_y
_atom_site_fract_z
_atom_site_U_iso_or_equiv
_atom_site_adp_type
_atom_site_occupancy
_atom_site_symmetry_multiplicity
_atom_site_calc_flag
_atom_site_refinement_flags
Cr1_1 Cr 1.00213(3) 0.84146(4) 1.00092(3) 0.02195(13) Uani 1 1 d U
C1_1 C 1.04388(18) 0.9313(3) 1.08691(19) 0.0273(7) Uani 1 1 d U
O1_1 O 1.06832(13) 0.9858(2) 1.13934(14) 0.0398(6) Uani 1 1 d U
C2_1 C 0.94879(17) 0.7681(3) 1.06248(18) 0.0254(7) Uani 1 1 d U
O2_1 O 0.91976(13) 0.7234(2) 1.10198(14) 0.0352(6) Uani 1 1 d U
C3_1 C 0.94008(18) 0.9725(3) 0.97330(18) 0.0259(7) Uani 1 1 d U
O3_1 O 0.90734(13) 1.0565(2) 0.96130(13) 0.0320(5) Uani 1 1 d U
C4_1 C 1.06505(19) 0.9107(3) 0.9490(2) 0.0304(7) Uani 1 1 d U
O4_1 O 1.10499(14) 0.9531(2) 0.92202(17) 0.0451(7) Uani 1 1 d U
C5_1 C 1.06924(18) 0.7196(3) 1.03414(18) 0.0263(7) Uani 1 1 d U
O5_1 O 1.11213(13) 0.6556(2) 1.06164(13) 0.0337(6) Uani 1 1 d U
B1_2 B 0.89455(19) 0.6119(3) 0.83632(19) 0.0219(7) Uani 1 1 d U
N2_2 N 0.89495(13) 0.7437(2) 0.85621(14) 0.0211(5) Uani 1 1 d U
C3_2 C 0.95415(16) 0.7412(3) 0.91098(17) 0.0220(6) Uani 1 1 d U
C4_2 C 0.97204(16) 0.6182(2) 0.88502(16) 0.0197(6) Uani 1 1 d U
N5_2 N 0.84413(13) 0.5298(2) 0.80438(14) 0.0212(5) Uani 1 1 d U
N6_2 N 1.03193(13) 0.5765(2) 0.89540(14) 0.0213(5) Uani 1 1 d U
Si1_3 Si 0.78056(5) 0.54922(8) 0.71846(5) 0.0257(2) Uani 1 1 d U
C2_3 C 0.77118(19) 0.4069(3) 0.6633(2) 0.0346(8) Uani 1 1 d U
H2A_3 H 0.8146 0.3866 0.6508 0.052 Uiso 1 1 calc R
H2B_3 H 0.7361 0.4169 0.6163 0.052 Uiso 1 1 calc R
H2C_3 H 0.7580 0.3421 0.6937 0.052 Uiso 1 1 calc R
C3_3 C 0.8075(2) 0.6647(3) 0.6579(2) 0.0419(9) Uani 1 1 d U
H3A_3 H 0.8015 0.7447 0.6781 0.063 Uiso 1 1 calc R
H3B_3 H 0.7798 0.6580 0.6059 0.063 Uiso 1 1 calc R
H3C_3 H 0.8556 0.6525 0.6576 0.063 Uiso 1 1 calc R
C4_3 C 0.69654(18) 0.5956(3) 0.7342(2) 0.0404(9) Uani 1 1 d U
H4A_3 H 0.6801 0.5347 0.7649 0.061 Uiso 1 1 calc R
H4B_3 H 0.6640 0.6038 0.6851 0.061 Uiso 1 1 calc R
H4C_3 H 0.7011 0.6729 0.7610 0.061 Uiso 1 1 calc R
Si1_4 Si 0.84798(5) 0.39106(8) 0.85453(5) 0.0252(2) Uani 1 1 d U
C2_4 C 0.88930(19) 0.4174(3) 0.95668(18) 0.0332(8) Uani 1 1 d U
H2A_4 H 0.9368 0.4413 0.9613 0.050 Uiso 1 1 calc R
H2B_4 H 0.8877 0.3434 0.9856 0.050 Uiso 1 1 calc R
H2C_4 H 0.8651 0.4815 0.9768 0.050 Uiso 1 1 calc R
C3_4 C 0.89480(18) 0.2764(3) 0.8127(2) 0.0313(8) Uani 1 1 d U
H3A_4 H 0.8710 0.2615 0.7598 0.047 Uiso 1 1 calc R
H3B_4 H 0.8972 0.2016 0.8418 0.047 Uiso 1 1 calc R
H3C_4 H 0.9410 0.3054 0.8142 0.047 Uiso 1 1 calc R
C4_4 C 0.76079(18) 0.3397(3) 0.8548(2) 0.0345(8) Uani 1 1 d U
H4A_4 H 0.7377 0.4010 0.8786 0.052 Uiso 1 1 calc R
H4B_4 H 0.7632 0.2644 0.8834 0.052 Uiso 1 1 calc R
H4C_4 H 0.7353 0.3264 0.8023 0.052 Uiso 1 1 calc R
C1_5 C 0.84563(17) 0.8386(3) 0.83580(18) 0.0243(7) Uani 1 1 d U
C2_5 C 0.79297(17) 0.8487(3) 0.87421(19) 0.0267(7) Uani 1 1 d U
C3_5 C 0.74214(19) 0.9332(3) 0.8468(2) 0.0321(8) Uani 1 1 d U
H3_5 H 0.7049 0.9407 0.8705 0.038 Uiso 1 1 calc R
C4_5 C 0.7451(2) 1.0060(3) 0.7861(2) 0.0363(8) Uani 1 1 d U
H4_5 H 0.7101 1.0633 0.7688 0.044 Uiso 1 1 calc R
C5_5 C 0.79758(19) 0.9970(3) 0.7505(2) 0.0343(8) Uani 1 1 d U
H5_5 H 0.7983 1.0480 0.7086 0.041 Uiso 1 1 calc R
C6_5 C 0.85045(19) 0.9140(3) 0.77437(19) 0.0305(7) Uani 1 1 d U
C1_6 C 0.79026(17) 0.7739(3) 0.94377(18) 0.0275(7) Uani 1 1 d U
H1_6 H 0.8343 0.7293 0.9595 0.033 Uiso 1 1 calc R
C2_6 C 0.7330(2) 0.6822(3) 0.9275(2) 0.0373(9) Uani 1 1 d U
H2A_6 H 0.7333 0.6356 0.9736 0.056 Uiso 1 1 calc R
H2B_6 H 0.7394 0.6278 0.8870 0.056 Uiso 1 1 calc R
H2C_6 H 0.6893 0.7238 0.9113 0.056 Uiso 1 1 calc R
C3_6 C 0.78260(19) 0.8549(3) 1.0105(2) 0.0333(8) Uani 1 1 d U
H3A_6 H 0.7809 0.8049 1.0547 0.050 Uiso 1 1 calc R
H3B_6 H 0.7405 0.9017 0.9957 0.050 Uiso 1 1 calc R
H3C_6 H 0.8215 0.9098 1.0235 0.050 Uiso 1 1 calc R
C1_7 C 0.90938(19) 0.9066(3) 0.73621(18) 0.0328(8) Uani 1 1 d U
H1_7 H 0.9260 0.8216 0.7406 0.039 Uiso 1 1 calc R
C2_7 C 0.96813(19) 0.9861(3) 0.7773(2) 0.0392(9) Uani 1 1 d U
H2A_7 H 1.0059 0.9801 0.7518 0.059 Uiso 1 1 calc R
H2B_7 H 0.9834 0.9593 0.8301 0.059 Uiso 1 1 calc R
H2C_7 H 0.9528 1.0697 0.7764 0.059 Uiso 1 1 calc R
C3_7 C 0.8934(2) 0.9403(4) 0.6520(2) 0.0466(10) Uani 1 1 d U
H3A_7 H 0.9348 0.9329 0.6326 0.070 Uiso 1 1 calc R
H3B_7 H 0.8769 1.0234 0.6458 0.070 Uiso 1 1 calc R
H3C_7 H 0.8583 0.8863 0.6236 0.070 Uiso 1 1 calc R
C1_8 C 1.04538(16) 0.4741(3) 0.85389(17) 0.0221(6) Uani 1 1 d U
C2_8 C 1.03773(16) 0.4804(3) 0.77491(17) 0.0233(6) Uani 1 1 d U
C3_8 C 1.05593(17) 0.3808(3) 0.73759(18) 0.0287(7) Uani 1 1 d U
H3_8 H 1.0506 0.3835 0.6840 0.034 Uiso 1 1 calc R
C4_8 C 1.08167(18) 0.2780(3) 0.77680(19) 0.0312(8) Uani 1 1 d U
H4_8 H 1.0934 0.2105 0.7502 0.037 Uiso 1 1 calc R
C5_8 C 1.09029(18) 0.2738(3) 0.85479(19) 0.0298(7) Uani 1 1 d U
H5_8 H 1.1085 0.2032 0.8814 0.036 Uiso 1 1 calc R
C6_8 C 1.07294(16) 0.3707(3) 0.89522(18) 0.0238(7) Uani 1 1 d U
C1_9 C 1.01355(18) 0.5953(3) 0.73094(17) 0.0264(7) Uani 1 1 d U
H1_9 H 0.9739 0.6260 0.7499 0.032 Uiso 1 1 calc R
C2_9 C 0.9889(2) 0.5768(3) 0.64507(18) 0.0348(8) Uani 1 1 d U
H2A_9 H 0.9534 0.5150 0.6352 0.052 Uiso 1 1 calc R
H2B_9 H 1.0272 0.5510 0.6239 0.052 Uiso 1 1 calc R
H2C_9 H 0.9705 0.6525 0.6212 0.052 Uiso 1 1 calc R
C3_9 C 1.06827(18) 0.6924(3) 0.7471(2) 0.0322(8) Uani 1 1 d U
H3A_9 H 1.0836 0.7040 0.8022 0.048 Uiso 1 1 calc R
H3B_9 H 1.0495 0.7680 0.7233 0.048 Uiso 1 1 calc R
H3C_9 H 1.1069 0.6678 0.7262 0.048 Uiso 1 1 calc R
C1_10 C 1.08588(18) 0.3650(3) 0.98073(18) 0.0265(7) Uani 1 1 d U
H1_10 H 1.0606 0.4330 0.9980 0.032 Uiso 1 1 calc R
C2_10 C 1.16137(18) 0.3818(3) 1.0167(2) 0.0351(8) Uani 1 1 d U
H2A_10 H 1.1687 0.3780 1.0722 0.053 Uiso 1 1 calc R
H2B_10 H 1.1764 0.4601 1.0019 0.053 Uiso 1 1 calc R
H2C_10 H 1.1875 0.3179 0.9991 0.053 Uiso 1 1 calc R
C3_10 C 1.05997(19) 0.2477(3) 1.00833(19) 0.0318(8) Uani 1 1 d U
H3A_10 H 1.0692 0.2479 1.0640 0.048 Uiso 1 1 calc R
H3B_10 H 1.0833 0.1794 0.9912 0.048 Uiso 1 1 calc R
H3C_10 H 1.0108 0.2407 0.9874 0.048 Uiso 1 1 calc R
Cr1_11 Cr 0.49639(2) 0.66875(4) 0.95661(2) 0.02179(13) Uani 1 1 d U
C1_11 C 0.54350(19) 0.5778(3) 1.03878(19) 0.0304(8) Uani 1 1 d U
O1_11 O 0.57327(15) 0.5220(2) 1.08938(14) 0.0456(7) Uani 1 1 d U
C2_11 C 0.55337(19) 0.6023(3) 0.89641(19) 0.0288(7) Uani 1 1 d U
O2_11 O 0.58935(15) 0.5595(2) 0.86454(17) 0.0467(7) Uani 1 1 d U
C3_11 C 0.43345(18) 0.5391(3) 0.92945(17) 0.0250(7) Uani 1 1 d U
O3_11 O 0.39976(12) 0.45674(19) 0.91881(13) 0.0313(5) Uani 1 1 d U
C4_11 C 0.44403(18) 0.7312(3) 1.02334(18) 0.0272(7) Uani 1 1 d U
O4_11 O 0.41538(14) 0.7657(2) 1.06643(14) 0.0388(6) Uani 1 1 d U
C5_11 C 0.56324(18) 0.7898(3) 0.99125(17) 0.0248(7) Uani 1 1 d U
O5_11 O 0.60652(12) 0.8522(2) 1.02133(13) 0.0318(5) Uani 1 1 d U
B1_12 B 0.39015(19) 0.9076(3) 0.7963(2) 0.0236(7) Uani 1 1 d U
N2_12 N 0.38985(13) 0.7750(2) 0.81408(14) 0.0241(6) Uani 1 1 d U
C3_12 C 0.44858(16) 0.7750(3) 0.87014(16) 0.0212(6) Uani 1 1 d U
C4_12 C 0.46670(16) 0.9000(2) 0.84645(16) 0.0206(6) Uani 1 1 d U
N5_12 N 0.34000(13) 0.9903(2) 0.76383(15) 0.0247(6) Uani 1 1 d U
N6_12 N 0.52699(13) 0.9422(2) 0.86005(14) 0.0202(5) Uani 1 1 d U
Si1_13 Si 0.27972(5) 0.96889(9) 0.67602(5) 0.0299(2) Uani 1 1 d U
C2_13 C 0.2122(2) 0.8607(3) 0.6820(2) 0.0454(10) Uani 1 1 d U
H2A_13 H 0.2328 0.7832 0.7003 0.068 Uiso 1 1 calc R
H2B_13 H 0.1821 0.8502 0.6315 0.068 Uiso 1 1 calc R
H2C_13 H 0.1858 0.8910 0.7173 0.068 Uiso 1 1 calc R
C3_13 C 0.3273(2) 0.9237(7) 0.6058(3) 0.094(2) Uani 1 1 d U
H3A_13 H 0.3495 0.9942 0.5897 0.141 Uiso 1 1 calc R
H3B_13 H 0.2960 0.8882 0.5616 0.141 Uiso 1 1 calc R
H3C_13 H 0.3619 0.8643 0.6284 0.141 Uiso 1 1 calc R
C4_13 C 0.2375(3) 1.1118(4) 0.6390(3) 0.0673(15) Uani 1 1 d U
H4A_13 H 0.2053 1.1352 0.6696 0.101 Uiso 1 1 calc R
H4B_13 H 0.2130 1.1009 0.5860 0.101 Uiso 1 1 calc R
H4C_13 H 0.2719 1.1749 0.6419 0.101 Uiso 1 1 calc R
Si1_14 Si 0.34398(5) 1.12858(8) 0.81556(5) 0.0276(2) Uani 1 1 d U
C2_14 C 0.3882(2) 1.1002(3) 0.91619(19) 0.0350(8) Uani 1 1 d U
H2A_14 H 0.3693 1.0280 0.9346 0.053 Uiso 1 1 calc R
H2B_14 H 0.3817 1.1693 0.9475 0.053 Uiso 1 1 calc R
H2C_14 H 0.4369 1.0885 0.9196 0.053 Uiso 1 1 calc R
C3_14 C 0.2566(2) 1.1774(3) 0.8197(2) 0.0445(10) Uani 1 1 d U
H3A_14 H 0.2336 1.2117 0.7706 0.067 Uiso 1 1 calc R
H3B_14 H 0.2595 1.2382 0.8596 0.067 Uiso 1 1 calc R
H3C_14 H 0.2307 1.1080 0.8312 0.067 Uiso 1 1 calc R
C4_14 C 0.38811(19) 1.2441(3) 0.7714(2) 0.0323(8) Uani 1 1 d U
H4A_14 H 0.4351 1.2187 0.7743 0.048 Uiso 1 1 calc R
H4B_14 H 0.3881 1.3205 0.7984 0.048 Uiso 1 1 calc R
H4C_14 H 0.3645 1.2544 0.7180 0.048 Uiso 1 1 calc R
C1_15 C 0.34139(17) 0.6776(3) 0.79219(19) 0.0293(7) Uani 1 1 d U
C2_15 C 0.34470(19) 0.6093(3) 0.7281(2) 0.0329(8) Uani 1 1 d U
C3_15 C 0.2940(2) 0.5228(3) 0.7043(2) 0.0390(9) Uani 1 1 d U
H3_15 H 0.2947 0.4753 0.6608 0.047 Uiso 1 1 calc R
C4_15 C 0.2442(2) 0.5055(3) 0.7418(3) 0.0453(10) Uani 1 1 d U
H4_15 H 0.2097 0.4478 0.7236 0.054 Uiso 1 1 calc R
C5_15 C 0.24290(19) 0.5718(3) 0.8074(2) 0.0419(9) Uani 1 1 d U
H5_15 H 0.2085 0.5561 0.8343 0.050 Uiso 1 1 calc R
C6_15 C 0.29098(18) 0.6599(3) 0.8334(2) 0.0334(8) Uani 1 1 d U
C1_16 C 0.4020(2) 0.6212(3) 0.6867(2) 0.0374(9) Uani 1 1 d U
H1_16 H 0.4227 0.7027 0.6983 0.045 Uiso 1 1 calc R
C2_16 C 0.3795(3) 0.6095(5) 0.6004(2) 0.0802(18) Uani 1 1 d U
H2A_16 H 0.4191 0.6181 0.5780 0.120 Uiso 1 1 calc R
H2B_16 H 0.3462 0.6725 0.5804 0.120 Uiso 1 1 calc R
H2C_16 H 0.3587 0.5304 0.5873 0.120 Uiso 1 1 calc R
C3_16 C 0.4569(2) 0.5287(4) 0.7162(3) 0.0544(11) Uani 1 1 d U
H3A_16 H 0.4935 0.5370 0.6890 0.082 Uiso 1 1 calc R
H3B_16 H 0.4374 0.4478 0.7080 0.082 Uiso 1 1 calc R
H3C_16 H 0.4754 0.5415 0.7707 0.082 Uiso 1 1 calc R
C1_17 C 0.28847(19) 0.7331(3) 0.9033(2) 0.0381(9) Uani 1 1 d U
H1_17 H 0.3354 0.7648 0.9244 0.046 Uiso 1 1 calc R
C2_17 C 0.2687(2) 0.6570(4) 0.9654(3) 0.0553(12) Uani 1 1 d U
H2A_17 H 0.2689 0.7074 1.0100 0.083 Uiso 1 1 calc R
H2B_17 H 0.3016 0.5914 0.9799 0.083 Uiso 1 1 calc R
H2C_17 H 0.2232 0.6233 0.9463 0.083 Uiso 1 1 calc R
C3_17 C 0.2415(2) 0.8402(3) 0.8848(2) 0.0407(9) Uani 1 1 d U
H3A_17 H 0.2557 0.8902 0.8466 0.061 Uiso 1 1 calc R
H3B_17 H 0.2437 0.8876 0.9310 0.061 Uiso 1 1 calc R
H3C_17 H 0.1948 0.8122 0.8650 0.061 Uiso 1 1 calc R
C1_18 C 0.54195(16) 1.0469(3) 0.82122(17) 0.0207(6) Uani 1 1 d U
C2_18 C 0.56782(16) 1.1488(3) 0.86410(17) 0.0224(6) Uani 1 1 d U
C3_18 C 0.58577(17) 1.2484(3) 0.82580(18) 0.0268(7) Uani 1 1 d U
H3_18 H 0.6017 1.3191 0.8537 0.032 Uiso 1 1 calc R
C4_18 C 0.58089(17) 1.2464(3) 0.74852(18) 0.0277(7) Uani 1 1 d U
H4_18 H 0.5930 1.3152 0.7234 0.033 Uiso 1 1 calc R
C5_18 C 0.55808(17) 1.1431(3) 0.70765(18) 0.0270(7) Uani 1 1 d U
H5_18 H 0.5558 1.1414 0.6546 0.032 Uiso 1 1 calc R
C6_18 C 0.53854(16) 1.0425(3) 0.74204(17) 0.0227(6) Uani 1 1 d U
C1_19 C 0.57819(18) 1.1537(3) 0.95022(18) 0.0250(7) Uani 1 1 d U
H1_19 H 0.5525 1.0853 0.9662 0.030 Uiso 1 1 calc R
C2_19 C 0.5516(2) 1.2700(3) 0.9774(2) 0.0376(9) Uani 1 1 d U
H2A_19 H 0.5597 1.2691 1.0330 0.056 Uiso 1 1 calc R
H2B_19 H 0.5027 1.2772 0.9553 0.056 Uiso 1 1 calc R
H2C_19 H 0.5755 1.3386 0.9614 0.056 Uiso 1 1 calc R
C3_19 C 0.65357(19) 1.1378(3) 0.9883(2) 0.0361(8) Uani 1 1 d U
H3A_19 H 0.6596 1.1416 1.0436 0.054 Uiso 1 1 calc R
H3B_19 H 0.6800 1.2020 0.9716 0.054 Uiso 1 1 calc R
H3C_19 H 0.6693 1.0596 0.9741 0.054 Uiso 1 1 calc R
C1_20 C 0.51798(17) 0.9263(3) 0.69722(18) 0.0250(7) Uani 1 1 d U
H1_20 H 0.4753 0.8960 0.7100 0.030 Uiso 1 1 calc R
C2_20 C 0.57274(18) 0.8300(3) 0.72077(19) 0.0295(7) Uani 1 1 d U
H2A_20 H 0.5815 0.8175 0.7759 0.044 Uiso 1 1 calc R
H2B_20 H 0.6147 0.8562 0.7070 0.044 Uiso 1 1 calc R
H2C_20 H 0.5571 0.7545 0.6945 0.044 Uiso 1 1 calc R
C3_20 C 0.50353(19) 0.9448(3) 0.61121(17) 0.0311(8) Uani 1 1 d U
H3A_20 H 0.4679 1.0057 0.5961 0.047 Uiso 1 1 calc R
H3B_20 H 0.4883 0.8688 0.5854 0.047 Uiso 1 1 calc R
H3C_20 H 0.5451 0.9718 0.5969 0.047 Uiso 1 1 calc R

loop_
_atom_site_aniso_label
_atom_site_aniso_U_11
_atom_site_aniso_U_22
_atom_site_aniso_U_33
_atom_site_aniso_U_23
_atom_site_aniso_U_13
_atom_site_aniso_U_12
Cr1_1 0.0262(3) 0.0176(2) 0.0221(3) -0.00120(19) 0.0055(2) -0.0017(2)
C1_1 0.0267(18) 0.0267(17) 0.0301(17) -0.0047(13) 0.0098(14) -0.0027(14)
O1_1 0.0382(16) 0.0460(15) 0.0344(14) -0.0156(12) 0.0070(12) -0.0119(12)
C2_1 0.0254(18) 0.0223(16) 0.0263(16) 0.0020(12) 0.0013(14) 0.0007(13)
O2_1 0.0350(15) 0.0385(14) 0.0327(13) 0.0100(10) 0.0090(11) -0.0012(11)
C3_1 0.0323(19) 0.0223(16) 0.0247(16) -0.0029(12) 0.0098(14) -0.0048(14)
O3_1 0.0393(15) 0.0227(12) 0.0347(13) 0.0003(9) 0.0101(11) 0.0046(11)
C4_1 0.034(2) 0.0223(16) 0.0361(19) -0.0010(13) 0.0113(16) -0.0001(15)
O4_1 0.0435(17) 0.0377(14) 0.0607(18) 0.0045(12) 0.0259(14) -0.0036(13)
C5_1 0.0326(19) 0.0220(16) 0.0250(17) -0.0063(13) 0.0082(15) -0.0034(14)
O5_1 0.0382(15) 0.0309(13) 0.0289(13) -0.0025(10) 0.0014(11) 0.0057(11)
B1_2 0.0274(19) 0.0216(17) 0.0168(16) -0.0003(12) 0.0054(14) 0.0042(14)
N2_2 0.0243(14) 0.0196(12) 0.0196(12) 0.0027(10) 0.0052(11) -0.0001(11)
C3_2 0.0259(17) 0.0210(15) 0.0202(14) 0.0030(11) 0.0074(13) -0.0015(13)
C4_2 0.0267(17) 0.0150(14) 0.0172(14) 0.0003(11) 0.0048(12) -0.0022(12)
N5_2 0.0226(14) 0.0208(12) 0.0203(12) -0.0007(9) 0.0052(10) 0.0007(11)
N6_2 0.0254(15) 0.0187(12) 0.0202(12) 0.0010(10) 0.0061(11) -0.0009(11)
Si1_3 0.0272(5) 0.0255(4) 0.0227(4) -0.0042(3) 0.0022(4) 0.0012(4)
C2_3 0.038(2) 0.0326(18) 0.0301(18) -0.0085(14) 0.0023(16) 0.0022(16)
C3_3 0.050(3) 0.040(2) 0.0302(19) 0.0040(15) -0.0032(17) -0.0063(18)
C4_3 0.031(2) 0.046(2) 0.040(2) -0.0155(16) -0.0014(16) 0.0079(17)
Si1_4 0.0274(5) 0.0212(4) 0.0271(5) 0.0005(3) 0.0066(4) -0.0030(4)
C2_4 0.039(2) 0.0343(18) 0.0256(17) 0.0043(13) 0.0068(15) -0.0075(16)
C3_4 0.031(2) 0.0225(16) 0.039(2) 0.0005(13) 0.0067(16) -0.0022(14)
C4_4 0.036(2) 0.0334(18) 0.0364(19) 0.0003(14) 0.0143(16) -0.0063(16)
C1_5 0.0268(18) 0.0190(15) 0.0241(15) -0.0027(11) -0.0004(13) 0.0022(13)
C2_5 0.0277(19) 0.0206(16) 0.0303(17) -0.0042(12) 0.0037(14) 0.0007(13)
C3_5 0.0292(19) 0.0288(17) 0.0353(19) -0.0070(14) 0.0016(15) 0.0034(15)
C4_5 0.039(2) 0.0238(17) 0.041(2) -0.0017(14) -0.0032(17) 0.0058(15)
C5_5 0.040(2) 0.0222(16) 0.0363(19) 0.0066(13) 0.0005(17) 0.0011(15)
C6_5 0.039(2) 0.0193(15) 0.0294(17) 0.0005(13) -0.0006(15) -0.0008(14)
C1_6 0.0235(18) 0.0309(18) 0.0294(17) -0.0019(13) 0.0086(14) 0.0042(14)
C2_6 0.047(2) 0.034(2) 0.0328(19) -0.0091(14) 0.0128(17) -0.0085(17)
C3_6 0.033(2) 0.0345(19) 0.0333(19) -0.0054(14) 0.0103(16) 0.0000(16)
C1_7 0.048(2) 0.0235(17) 0.0278(17) 0.0060(13) 0.0108(16) 0.0036(15)
C2_7 0.039(2) 0.044(2) 0.037(2) -0.0006(16) 0.0141(17) -0.0008(17)
C3_7 0.062(3) 0.045(2) 0.0318(19) 0.0111(16) 0.0089(19) -0.008(2)
C1_8 0.0211(16) 0.0230(15) 0.0225(15) -0.0024(12) 0.0054(13) 0.0013(13)
C2_8 0.0227(17) 0.0245(15) 0.0214(15) -0.0040(12) 0.0025(13) -0.0006(13)
C3_8 0.0282(18) 0.0349(18) 0.0235(16) -0.0069(13) 0.0070(14) -0.0008(15)
C4_8 0.0304(19) 0.0293(17) 0.0349(19) -0.0116(14) 0.0098(16) 0.0029(15)
C5_8 0.032(2) 0.0244(16) 0.0324(18) -0.0015(13) 0.0070(15) 0.0042(14)
C6_8 0.0226(17) 0.0218(15) 0.0278(16) -0.0011(12) 0.0073(13) -0.0010(13)
C1_9 0.0304(19) 0.0293(17) 0.0202(15) -0.0002(12) 0.0069(14) 0.0015(14)
C2_9 0.050(2) 0.0358(19) 0.0187(16) 0.0010(13) 0.0093(15) -0.0020(17)
C3_9 0.033(2) 0.0303(17) 0.0328(18) 0.0035(14) 0.0075(16) -0.0023(15)
C1_10 0.0326(19) 0.0201(15) 0.0246(16) -0.0013(12) 0.0019(14) 0.0030(14)
C2_10 0.034(2) 0.0375(19) 0.0295(18) 0.0045(14) -0.0013(15) -0.0029(16)
C3_10 0.039(2) 0.0264(17) 0.0318(18) 0.0055(14) 0.0112(16) 0.0018(15)
Cr1_11 0.0274(3) 0.0170(2) 0.0202(3) -0.00025(19) 0.0039(2) 0.0012(2)
C1_11 0.037(2) 0.0243(17) 0.0285(17) -0.0038(13) 0.0054(15) 0.0025(15)
O1_11 0.0600(19) 0.0368(14) 0.0333(14) 0.0074(11) -0.0033(13) 0.0133(13)
C2_11 0.036(2) 0.0179(16) 0.0343(18) -0.0028(13) 0.0115(16) -0.0047(14)
O2_11 0.0547(18) 0.0344(14) 0.0607(18) -0.0169(12) 0.0333(15) -0.0084(13)
C3_11 0.0320(18) 0.0219(16) 0.0216(15) 0.0015(12) 0.0071(14) 0.0031(14)
O3_11 0.0367(15) 0.0215(12) 0.0356(13) 0.0003(9) 0.0079(11) -0.0050(11)
C4_11 0.035(2) 0.0207(16) 0.0243(16) 0.0014(12) 0.0027(14) 0.0008(14)
O4_11 0.0463(17) 0.0380(14) 0.0356(14) -0.0103(11) 0.0166(13) -0.0013(12)
C5_11 0.0340(19) 0.0204(15) 0.0196(15) -0.0007(12) 0.0052(14) 0.0045(14)
O5_11 0.0362(15) 0.0301(12) 0.0275(12) -0.0032(10) 0.0038(11) -0.0052(11)
B1_12 0.028(2) 0.0215(17) 0.0215(17) 0.0005(13) 0.0063(15) -0.0028(15)
N2_12 0.0277(16) 0.0221(13) 0.0224(14) 0.0033(10) 0.0056(12) -0.0006(11)
C3_12 0.0212(17) 0.0233(15) 0.0202(15) -0.0046(11) 0.0070(12) 0.0004(13)
C4_12 0.0274(17) 0.0155(14) 0.0194(14) -0.0017(11) 0.0062(13) 0.0022(12)
N5_12 0.0229(15) 0.0224(13) 0.0283(14) 0.0028(10) 0.0047(11) -0.0026(11)
N6_12 0.0250(14) 0.0174(12) 0.0184(12) -0.0027(9) 0.0055(10) 0.0023(11)
Si1_13 0.0264(5) 0.0337(5) 0.0272(5) 0.0052(4) 0.0013(4) 0.0001(4)
C2_13 0.041(2) 0.0309(19) 0.053(2) 0.0092(17) -0.0130(19) -0.0075(17)
C3_13 0.043(3) 0.203(7) 0.033(2) -0.014(3) 0.001(2) 0.028(4)
C4_13 0.077(4) 0.038(2) 0.066(3) 0.020(2) -0.028(3) -0.018(2)
Si1_14 0.0271(5) 0.0260(5) 0.0304(5) 0.0032(4) 0.0079(4) 0.0045(4)
C2_14 0.043(2) 0.0349(19) 0.0292(18) -0.0045(14) 0.0119(16) 0.0063(16)
C3_14 0.034(2) 0.044(2) 0.059(3) 0.0123(18) 0.0190(19) 0.0175(18)
C4_14 0.036(2) 0.0206(16) 0.0404(19) 0.0011(13) 0.0096(16) 0.0044(14)
C1_15 0.0248(18) 0.0236(16) 0.0350(18) 0.0071(13) -0.0023(14) -0.0053(13)
C2_15 0.039(2) 0.0202(16) 0.0334(18) 0.0027(13) -0.0042(16) -0.0012(15)
C3_15 0.035(2) 0.0259(17) 0.049(2) -0.0011(15) -0.0057(17) -0.0011(16)
C4_15 0.034(2) 0.0207(17) 0.073(3) 0.0079(17) -0.005(2) -0.0040(16)
C5_15 0.024(2) 0.034(2) 0.063(3) 0.0202(17) 0.0019(18) -0.0007(16)
C6_15 0.028(2) 0.0274(17) 0.041(2) 0.0138(14) 0.0009(16) -0.0001(15)
C1_16 0.052(2) 0.0289(18) 0.0305(18) -0.0049(14) 0.0065(17) -0.0144(17)
C2_16 0.123(5) 0.086(4) 0.028(2) -0.011(2) 0.010(3) -0.050(3)
C3_16 0.064(3) 0.042(2) 0.069(3) -0.003(2) 0.040(2) -0.003(2)
C1_17 0.030(2) 0.043(2) 0.041(2) 0.0160(16) 0.0084(17) -0.0050(16)
C2_17 0.051(3) 0.062(3) 0.060(3) 0.029(2) 0.026(2) 0.002(2)
C3_17 0.039(2) 0.044(2) 0.040(2) 0.0014(16) 0.0096(18) 0.0003(17)
C1_18 0.0194(16) 0.0208(15) 0.0220(15) 0.0025(11) 0.0050(13) 0.0032(13)
C2_18 0.0216(16) 0.0223(15) 0.0239(15) 0.0009(12) 0.0061(13) -0.0004(13)
C3_18 0.0264(18) 0.0193(15) 0.0344(18) -0.0004(12) 0.0064(15) -0.0002(13)
C4_18 0.0320(19) 0.0229(16) 0.0290(16) 0.0059(12) 0.0087(15) -0.0029(14)
C5_18 0.0295(19) 0.0290(17) 0.0233(16) 0.0033(12) 0.0075(14) 0.0029(14)
C6_18 0.0206(17) 0.0216(15) 0.0253(15) 0.0021(12) 0.0041(13) 0.0009(13)
C1_19 0.0338(19) 0.0182(15) 0.0246(16) -0.0025(12) 0.0100(14) -0.0029(14)
C2_19 0.055(3) 0.0268(17) 0.036(2) -0.0033(14) 0.0213(19) -0.0006(17)
C3_19 0.038(2) 0.039(2) 0.0285(18) -0.0036(14) 0.0025(16) 0.0002(17)
C1_20 0.0290(18) 0.0217(15) 0.0260(16) 0.0005(12) 0.0095(14) -0.0010(13)
C2_20 0.0315(19) 0.0228(16) 0.0322(17) -0.0022(13) 0.0032(15) 0.0017(14)
C3_20 0.044(2) 0.0258(17) 0.0239(17) -0.0008(12) 0.0082(15) -0.0018(15)

loop_
_atom_type_symbol
_atom_type_description
_atom_type_scat_dispersion_real
_atom_type_scat_dispersion_imag
_atom_type_scat_source
C C 0.0033 0.0016 'International Tables Vol C Tables 4.2.6.8 and 6.1.1.4'
H H 0.0000 0.0000 'International Tables Vol C Tables 4.2.6.8 and 6.1.1.4'
B B 0.0013 0.0007 'International Tables Vol C Tables 4.2.6.8 and 6.1.1.4'
N N 0.0061 0.0033 'International Tables Vol C Tables 4.2.6.8 and 6.1.1.4'
O O 0.0106 0.0060 'International Tables Vol C Tables 4.2.6.8 and 6.1.1.4'
Si Si 0.0817 0.0704 'International Tables Vol C Tables 4.2.6.8 and 6.1.1.4'
Cr Cr 0.3209 0.6236 'International Tables Vol C Tables 4.2.6.8 and 6.1.1.4'

loop_
_exptl_crystal_face_index_h
_exptl_crystal_face_index_k
_exptl_crystal_face_index_l
_exptl_crystal_face_perp_dist
0.00 1.00 1.00 0.1880
0.00 -1.00 -1.00 0.1910
0.00 -2.00 1.00 0.1610
0.00 0.00 1.00 0.1360
0.00 0.00 -1.00 0.1500
1.00 -2.00 1.00 0.1490
-1.00 2.00 -1.00 0.1610
1.00 -2.00 -2.00 0.1900
-1.00 0.00 0.00 0.0380
1.00 0.00 0.00 0.0400
0.00 -1.00 2.00 0.1450
0.00 1.00 -2.00 0.1590
1.00 -1.00 -2.00 0.1720

loop_
_geom_angle_atom_site_label_1
_geom_angle_atom_site_label_2
_geom_angle_atom_site_label_3
_geom_angle
C1_1 Cr1_1 C2_1 87.21(14)
C1_1 Cr1_1 C4_1 88.23(15)
C2_1 Cr1_1 C4_1 172.98(15)
C1_1 Cr1_1 C3_1 87.32(14)
C2_1 Cr1_1 C3_1 93.17(13)
C4_1 Cr1_1 C3_1 91.94(14)
C1_1 Cr1_1 C5_1 88.07(14)
C2_1 Cr1_1 C5_1 88.12(14)
C4_1 Cr1_1 C5_1 86.40(14)
C3_1 Cr1_1 C5_1 175.15(14)
C1_1 Cr1_1 C3_2 177.35(13)
C2_1 Cr1_1 C3_2 90.16(13)
C4_1 Cr1_1 C3_2 94.42(14)
C3_1 Cr1_1 C3_2 92.62(13)
C5_1 Cr1_1 C3_2 92.05(13)
O1_1 C1_1 Cr1_1 179.0(3)
O2_1 C2_1 Cr1_1 176.6(3)
O3_1 C3_1 Cr1_1 173.8(3)
O4_1 C4_1 Cr1_1 176.0(3)
O5_1 C5_1 Cr1_1 171.5(3)
N5_2 B1_2 N2_2 134.5(3)
N5_2 B1_2 C4_2 141.4(3)
N2_2 B1_2 C4_2 82.9(2)
C3_2 N2_2 C1_5 129.7(2)
C3_2 N2_2 B1_2 96.3(2)
C1_5 N2_2 B1_2 133.3(3)
N2_2 C3_2 C4_2 91.4(2)
N2_2 C3_2 Cr1_1 138.5(2)
C4_2 C3_2 Cr1_1 129.9(2)
N6_2 C4_2 C3_2 124.8(3)
N6_2 C4_2 B1_2 146.9(3)
C3_2 C4_2 B1_2 86.5(2)
B1_2 N5_2 Si1_4 114.5(2)
B1_2 N5_2 Si1_3 126.4(2)
Si1_4 N5_2 Si1_3 119.06(14)
C4_2 N6_2 C1_8 120.4(3)
N5_2 Si1_3 C3_3 110.40(15)
N5_2 Si1_3 C4_3 113.56(15)
C3_3 Si1_3 C4_3 107.51(19)
N5_2 Si1_3 C2_3 109.14(14)
C3_3 Si1_3 C2_3 106.40(17)
C4_3 Si1_3 C2_3 109.58(17)
Si1_3 C2_3 H2A_3 109.5
Si1_3 C2_3 H2B_3 109.5
H2A_3 C2_3 H2B_3 109.5
Si1_3 C2_3 H2C_3 109.5
H2A_3 C2_3 H2C_3 109.5
H2B_3 C2_3 H2C_3 109.5
Si1_3 C3_3 H3A_3 109.5
Si1_3 C3_3 H3B_3 109.5
H3A_3 C3_3 H3B_3 109.5
Si1_3 C3_3 H3C_3 109.5
H3A_3 C3_3 H3C_3 109.5
H3B_3 C3_3 H3C_3 109.5
Si1_3 C4_3 H4A_3 109.5
Si1_3 C4_3 H4B_3 109.5
H4A_3 C4_3 H4B_3 109.5
Si1_3 C4_3 H4C_3 109.5
H4A_3 C4_3 H4C_3 109.5
H4B_3 C4_3 H4C_3 109.5
N5_2 Si1_4 C3_4 110.85(14)
N5_2 Si1_4 C4_4 109.75(15)
C3_4 Si1_4 C4_4 111.29(16)
N5_2 Si1_4 C2_4 108.92(14)
C3_4 Si1_4 C2_4 111.00(17)
C4_4 Si1_4 C2_4 104.84(16)
Si1_4 C2_4 H2A_4 109.5
Si1_4 C2_4 H2B_4 109.5
H2A_4 C2_4 H2B_4 109.5
Si1_4 C2_4 H2C_4 109.5
H2A_4 C2_4 H2C_4 109.5
H2B_4 C2_4 H2C_4 109.5
Si1_4 C3_4 H3A_4 109.5
Si1_4 C3_4 H3B_4 109.5
H3A_4 C3_4 H3B_4 109.5
Si1_4 C3_4 H3C_4 109.5
H3A_4 C3_4 H3C_4 109.5
H3B_4 C3_4 H3C_4 109.5
Si1_4 C4_4 H4A_4 109.5
Si1_4 C4_4 H4B_4 109.5
H4A_4 C4_4 H4B_4 109.5
Si1_4 C4_4 H4C_4 109.5
H4A_4 C4_4 H4C_4 109.5
H4B_4 C4_4 H4C_4 109.5
C2_5 C1_5 C6_5 122.6(3)
C2_5 C1_5 N2_2 119.4(3)
C6_5 C1_5 N2_2 118.0(3)
C3_5 C2_5 C1_5 117.2(3)
C3_5 C2_5 C1_6 120.0(3)
C1_5 C2_5 C1_6 122.8(3)
C4_5 C3_5 C2_5 121.1(3)
C4_5 C3_5 H3_5 119.5
C2_5 C3_5 H3_5 119.5
C5_5 C4_5 C3_5 120.9(3)
C5_5 C4_5 H4_5 119.5
C3_5 C4_5 H4_5 119.5
C4_5 C5_5 C6_5 121.5(3)
C4_5 C5_5 H5_5 119.3
C6_5 C5_5 H5_5 119.3
C5_5 C6_5 C1_5 116.6(3)
C5_5 C6_5 C1_7 121.3(3)
C1_5 C6_5 C1_7 122.1(3)
C2_5 C1_6 C2_6 112.2(3)
C2_5 C1_6 C3_6 110.9(3)
C2_6 C1_6 C3_6 109.6(3)
C2_5 C1_6 H1_6 108.0
C2_6 C1_6 H1_6 108.0
C3_6 C1_6 H1_6 108.0
C1_6 C2_6 H2A_6 109.5
C1_6 C2_6 H2B_6 109.5
H2A_6 C2_6 H2B_6 109.5
C1_6 C2_6 H2C_6 109.5
H2A_6 C2_6 H2C_6 109.5
H2B_6 C2_6 H2C_6 109.5
C1_6 C3_6 H3A_6 109.5
C1_6 C3_6 H3B_6 109.5
H3A_6 C3_6 H3B_6 109.5
C1_6 C3_6 H3C_6 109.5
H3A_6 C3_6 H3C_6 109.5
H3B_6 C3_6 H3C_6 109.5
C6_5 C1_7 C2_7 110.6(3)
C6_5 C1_7 C3_7 115.7(3)
C2_7 C1_7 C3_7 107.8(3)
C6_5 C1_7 H1_7 107.5
C2_7 C1_7 H1_7 107.5
C3_7 C1_7 H1_7 107.5
C1_7 C2_7 H2A_7 109.5
C1_7 C2_7 H2B_7 109.5
H2A_7 C2_7 H2B_7 109.5
C1_7 C2_7 H2C_7 109.5
H2A_7 C2_7 H2C_7 109.5
H2B_7 C2_7 H2C_7 109.5
C1_7 C3_7 H3A_7 109.5
C1_7 C3_7 H3B_7 109.5
H3A_7 C3_7 H3B_7 109.5
C1_7 C3_7 H3C_7 109.5
H3A_7 C3_7 H3C_7 109.5
H3B_7 C3_7 H3C_7 109.5
C2_8 C1_8 C6_8 121.1(3)
C2_8 C1_8 N6_2 120.5(3)
C6_8 C1_8 N6_2 118.1(3)
C3_8 C2_8 C1_8 118.4(3)
C3_8 C2_8 C1_9 120.2(3)
C1_8 C2_8 C1_9 121.3(3)
C4_8 C3_8 C2_8 121.4(3)
C4_8 C3_8 H3_8 119.3
C2_8 C3_8 H3_8 119.3
C5_8 C4_8 C3_8 119.7(3)
C5_8 C4_8 H4_8 120.2
C3_8 C4_8 H4_8 120.2
C4_8 C5_8 C6_8 121.5(3)
C4_8 C5_8 H5_8 119.3
C6_8 C5_8 H5_8 119.3
C5_8 C6_8 C1_8 117.9(3)
C5_8 C6_8 C1_10 120.0(3)
C1_8 C6_8 C1_10 122.0(3)
C3_9 C1_9 C2_8 111.3(3)
C3_9 C1_9 C2_9 110.0(3)
C2_8 C1_9 C2_9 114.0(3)
C3_9 C1_9 H1_9 107.1
C2_8 C1_9 H1_9 107.1
C2_9 C1_9 H1_9 107.1
C1_9 C2_9 H2A_9 109.5
C1_9 C2_9 H2B_9 109.5
H2A_9 C2_9 H2B_9 109.5
C1_9 C2_9 H2C_9 109.5
H2A_9 C2_9 H2C_9 109.5
H2B_9 C2_9 H2C_9 109.5
C1_9 C3_9 H3A_9 109.5
C1_9 C3_9 H3B_9 109.5
H3A_9 C3_9 H3B_9 109.5
C1_9 C3_9 H3C_9 109.5
H3A_9 C3_9 H3C_9 109.5
H3B_9 C3_9 H3C_9 109.5
C6_8 C1_10 C2_10 110.7(3)
C6_8 C1_10 C3_10 112.2(3)
C2_10 C1_10 C3_10 110.3(3)
C6_8 C1_10 H1_10 107.8
C2_10 C1_10 H1_10 107.8
C3_10 C1_10 H1_10 107.8
C1_10 C2_10 H2A_10 109.5
C1_10 C2_10 H2B_10 109.5
H2A_10 C2_10 H2B_10 109.5
C1_10 C2_10 H2C_10 109.5
H2A_10 C2_10 H2C_10 109.5
H2B_10 C2_10 H2C_10 109.5
C1_10 C3_10 H3A_10 109.5
C1_10 C3_10 H3B_10 109.5
H3A_10 C3_10 H3B_10 109.5
C1_10 C3_10 H3C_10 109.5
H3A_10 C3_10 H3C_10 109.5
H3B_10 C3_10 H3C_10 109.5
C1_11 Cr1_11 C2_11 88.84(15)
C1_11 Cr1_11 C4_11 87.11(14)
C2_11 Cr1_11 C4_11 175.80(15)
C1_11 Cr1_11 C5_11 85.91(14)
C2_11 Cr1_11 C5_11 89.28(14)
C4_11 Cr1_11 C5_11 89.31(14)
C1_11 Cr1_11 C3_11 89.01(14)
C2_11 Cr1_11 C3_11 90.75(14)
C4_11 Cr1_11 C3_11 90.31(14)
C5_11 Cr1_11 C3_11 174.91(13)
C1_11 Cr1_11 C3_12 176.85(14)
C2_11 Cr1_11 C3_12 91.67(13)
C4_11 Cr1_11 C3_12 92.31(12)
C5_11 Cr1_11 C3_12 91.00(13)
C3_11 Cr1_11 C3_12 94.09(13)
O1_11 C1_11 Cr1_11 179.2(3)
O2_11 C2_11 Cr1_11 175.8(3)
O3_11 C3_11 Cr1_11 173.7(3)
O4_11 C4_11 Cr1_11 176.2(3)
O5_11 C5_11 Cr1_11 169.9(3)
N5_12 B1_12 N2_12 134.1(3)
N5_12 B1_12 C4_12 141.7(3)
N2_12 B1_12 C4_12 83.0(2)
C3_12 N2_12 C1_15 127.9(2)
C3_12 N2_12 B1_12 96.5(2)
C1_15 N2_12 B1_12 134.9(3)
N2_12 C3_12 C4_12 90.8(2)
N2_12 C3_12 Cr1_11 138.6(2)
C4_12 C3_12 Cr1_11 130.4(2)
N6_12 C4_12 C3_12 124.2(3)
N6_12 C4_12 B1_12 147.5(3)
C3_12 C4_12 B1_12 86.8(2)
B1_12 N5_12 Si1_13 124.7(2)
B1_12 N5_12 Si1_14 113.9(2)
Si1_13 N5_12 Si1_14 121.29(15)
C4_12 N6_12 C1_18 120.4(3)
N5_12 Si1_13 C3_13 107.15(18)
N5_12 Si1_13 C2_13 113.55(16)
C3_13 Si1_13 C2_13 112.0(3)
N5_12 Si1_13 C4_13 111.75(17)
C3_13 Si1_13 C4_13 104.9(3)
C2_13 Si1_13 C4_13 107.3(2)
Si1_13 C2_13 H2A_13 109.5
Si1_13 C2_13 H2B_13 109.5
H2A_13 C2_13 H2B_13 109.5
Si1_13 C2_13 H2C_13 109.5
H2A_13 C2_13 H2C_13 109.5
H2B_13 C2_13 H2C_13 109.5
Si1_13 C3_13 H3A_13 109.5
Si1_13 C3_13 H3B_13 109.5
H3A_13 C3_13 H3B_13 109.5
Si1_13 C3_13 H3C_13 109.5
H3A_13 C3_13 H3C_13 109.5
H3B_13 C3_13 H3C_13 109.5
Si1_13 C4_13 H4A_13 109.5
Si1_13 C4_13 H4B_13 109.5
H4A_13 C4_13 H4B_13 109.5
Si1_13 C4_13 H4C_13 109.5
H4A_13 C4_13 H4C_13 109.5
H4B_13 C4_13 H4C_13 109.5
N5_12 Si1_14 C4_14 109.88(14)
N5_12 Si1_14 C2_14 108.57(14)
C4_14 Si1_14 C2_14 111.71(17)
N5_12 Si1_14 C3_14 109.97(17)
C4_14 Si1_14 C3_14 111.69(17)
C2_14 Si1_14 C3_14 104.87(18)
Si1_14 C2_14 H2A_14 109.5
Si1_14 C2_14 H2B_14 109.5
H2A_14 C2_14 H2B_14 109.5
Si1_14 C2_14 H2C_14 109.5
H2A_14 C2_14 H2C_14 109.5
H2B_14 C2_14 H2C_14 109.5
Si1_14 C3_14 H3A_14 109.5
Si1_14 C3_14 H3B_14 109.5
H3A_14 C3_14 H3B_14 109.5
Si1_14 C3_14 H3C_14 109.5
H3A_14 C3_14 H3C_14 109.5
H3B_14 C3_14 H3C_14 109.5
Si1_14 C4_14 H4A_14 109.5
Si1_14 C4_14 H4B_14 109.5
H4A_14 C4_14 H4B_14 109.5
Si1_14 C4_14 H4C_14 109.5
H4A_14 C4_14 H4C_14 109.5
H4B_14 C4_14 H4C_14 109.5
C2_15 C1_15 C6_15 122.7(3)
C2_15 C1_15 N2_12 118.3(3)
C6_15 C1_15 N2_12 118.9(3)
C3_15 C2_15 C1_15 117.2(4)
C3_15 C2_15 C1_16 119.6(3)
C1_15 C2_15 C1_16 123.1(3)
C4_15 C3_15 C2_15 121.4(4)
C4_15 C3_15 H3_15 119.3
C2_15 C3_15 H3_15 119.3
C3_15 C4_15 C5_15 120.7(4)
C3_15 C4_15 H4_15 119.6
C5_15 C4_15 H4_15 119.6
C6_15 C5_15 C4_15 120.8(4)
C6_15 C5_15 H5_15 119.6
C4_15 C5_15 H5_15 119.6
C5_15 C6_15 C1_15 117.1(4)
C5_15 C6_15 C1_17 120.7(3)
C1_15 C6_15 C1_17 122.2(3)
C3_16 C1_16 C2_15 110.2(3)
C3_16 C1_16 C2_16 108.9(4)
C2_15 C1_16 C2_16 114.5(4)
C3_16 C1_16 H1_16 107.7
C2_15 C1_16 H1_16 107.7
C2_16 C1_16 H1_16 107.7
C1_16 C2_16 H2A_16 109.5
C1_16 C2_16 H2B_16 109.5
H2A_16 C2_16 H2B_16 109.5
C1_16 C2_16 H2C_16 109.5
H2A_16 C2_16 H2C_16 109.5
H2B_16 C2_16 H2C_16 109.5
C1_16 C3_16 H3A_16 109.5
C1_16 C3_16 H3B_16 109.5
H3A_16 C3_16 H3B_16 109.5
C1_16 C3_16 H3C_16 109.5
H3A_16 C3_16 H3C_16 109.5
H3B_16 C3_16 H3C_16 109.5
C3_17 C1_17 C6_15 112.3(3)
C3_17 C1_17 C2_17 110.1(3)
C6_15 C1_17 C2_17 112.2(3)
C3_17 C1_17 H1_17 107.3
C6_15 C1_17 H1_17 107.3
C2_17 C1_17 H1_17 107.3
C1_17 C2_17 H2A_17 109.5
C1_17 C2_17 H2B_17 109.5
H2A_17 C2_17 H2B_17 109.5
C1_17 C2_17 H2C_17 109.5
H2A_17 C2_17 H2C_17 109.5
H2B_17 C2_17 H2C_17 109.5
C1_17 C3_17 H3A_17 109.5
C1_17 C3_17 H3B_17 109.5
H3A_17 C3_17 H3B_17 109.5
C1_17 C3_17 H3C_17 109.5
H3A_17 C3_17 H3C_17 109.5
H3B_17 C3_17 H3C_17 109.5
C2_18 C1_18 C6_18 120.7(3)
C2_18 C1_18 N6_12 118.8(3)
C6_18 C1_18 N6_12 120.1(3)
C3_18 C2_18 C1_18 118.2(3)
C3_18 C2_18 C1_19 119.2(3)
C1_18 C2_18 C1_19 122.6(3)
C4_18 C3_18 C2_18 121.5(3)
C4_18 C3_18 H3_18 119.2
C2_18 C3_18 H3_18 119.2
C3_18 C4_18 C5_18 119.4(3)
C3_18 C4_18 H4_18 120.3
C5_18 C4_18 H4_18 120.3
C6_18 C5_18 C4_18 121.7(3)
C6_18 C5_18 H5_18 119.1
C4_18 C5_18 H5_18 119.1
C5_18 C6_18 C1_18 118.3(3)
C5_18 C6_18 C1_20 121.1(3)
C1_18 C6_18 C1_20 120.5(3)
C2_18 C1_19 C2_19 112.6(3)
C2_18 C1_19 C3_19 110.2(3)
C2_19 C1_19 C3_19 109.9(3)
C2_18 C1_19 H1_19 108.0
C2_19 C1_19 H1_19 108.0
C3_19 C1_19 H1_19 108.0
C1_19 C2_19 H2A_19 109.5
C1_19 C2_19 H2B_19 109.5
H2A_19 C2_19 H2B_19 109.5
C1_19 C2_19 H2C_19 109.5
H2A_19 C2_19 H2C_19 109.5
H2B_19 C2_19 H2C_19 109.5
C1_19 C3_19 H3A_19 109.5
C1_19 C3_19 H3B_19 109.5
H3A_19 C3_19 H3B_19 109.5
C1_19 C3_19 H3C_19 109.5
H3A_19 C3_19 H3C_19 109.5
H3B_19 C3_19 H3C_19 109.5
C2_20 C1_20 C3_20 109.6(3)
C2_20 C1_20 C6_18 110.7(3)
C3_20 C1_20 C6_18 112.9(3)
C2_20 C1_20 H1_20 107.8
C3_20 C1_20 H1_20 107.8
C6_18 C1_20 H1_20 107.8
C1_20 C2_20 H2A_20 109.5
C1_20 C2_20 H2B_20 109.5
H2A_20 C2_20 H2B_20 109.5
C1_20 C2_20 H2C_20 109.5
H2A_20 C2_20 H2C_20 109.5
H2B_20 C2_20 H2C_20 109.5
C1_20 C3_20 H3A_20 109.5
C1_20 C3_20 H3B_20 109.5
H3A_20 C3_20 H3B_20 109.5
C1_20 C3_20 H3C_20 109.5
H3A_20 C3_20 H3C_20 109.5
H3B_20 C3_20 H3C_20 109.5

loop_
_geom_bond_atom_site_label_1
_geom_bond_atom_site_label_2
_geom_bond_distance
Cr1_1 C1_1 1.877(3)
Cr1_1 C2_1 1.900(3)
Cr1_1 C4_1 1.906(4)
Cr1_1 C3_1 1.912(3)
Cr1_1 C5_1 1.913(4)
Cr1_1 C3_2 2.025(3)
C1_1 O1_1 1.138(4)
C2_1 O2_1 1.136(4)
C3_1 O3_1 1.137(4)
C4_1 O4_1 1.136(4)
C5_1 O5_1 1.143(4)
B1_2 N5_2 1.391(4)
B1_2 N2_2 1.509(4)
B1_2 C4_2 1.611(5)
N2_2 C3_2 1.366(4)
N2_2 C1_5 1.440(4)
C3_2 C4_2 1.516(4)
C4_2 N6_2 1.268(4)
N5_2 Si1_4 1.782(3)
N5_2 Si1_3 1.786(3)
N6_2 C1_8 1.424(4)
Si1_3 C3_3 1.848(4)
Si1_3 C4_3 1.856(4)
Si1_3 C2_3 1.857(3)
C2_3 H2A_3 0.9800
C2_3 H2B_3 0.9800
C2_3 H2C_3 0.9800
C3_3 H3A_3 0.9800
C3_3 H3B_3 0.9800
C3_3 H3C_3 0.9800
C4_3 H4A_3 0.9800
C4_3 H4B_3 0.9800
C4_3 H4C_3 0.9800
Si1_4 C3_4 1.848(3)
Si1_4 C4_4 1.851(4)
Si1_4 C2_4 1.867(3)
C2_4 H2A_4 0.9800
C2_4 H2B_4 0.9800
C2_4 H2C_4 0.9800
C3_4 H3A_4 0.9800
C3_4 H3B_4 0.9800
C3_4 H3C_4 0.9800
C4_4 H4A_4 0.9800
C4_4 H4B_4 0.9800
C4_4 H4C_4 0.9800
C1_5 C2_5 1.400(5)
C1_5 C6_5 1.412(4)
C2_5 C3_5 1.396(5)
C2_5 C1_6 1.519(5)
C3_5 C4_5 1.375(5)
C3_5 H3_5 0.9500
C4_5 C5_5 1.363(5)
C4_5 H4_5 0.9500
C5_5 C6_5 1.402(5)
C5_5 H5_5 0.9500
C6_5 C1_7 1.507(5)
C1_6 C2_6 1.519(5)
C1_6 C3_6 1.542(4)
C1_6 H1_6 1.0000
C2_6 H2A_6 0.9800
C2_6 H2B_6 0.9800
C2_6 H2C_6 0.9800
C3_6 H3A_6 0.9800
C3_6 H3B_6 0.9800
C3_6 H3C_6 0.9800
C1_7 C2_7 1.528(5)
C1_7 C3_7 1.528(5)
C1_7 H1_7 1.0000
C2_7 H2A_7 0.9800
C2_7 H2B_7 0.9800
C2_7 H2C_7 0.9800
C3_7 H3A_7 0.9800
C3_7 H3B_7 0.9800
C3_7 H3C_7 0.9800
C1_8 C2_8 1.402(4)
C1_8 C6_8 1.414(4)
C2_8 C3_8 1.389(4)
C2_8 C1_9 1.525(4)
C3_8 C4_8 1.383(5)
C3_8 H3_8 0.9500
C4_8 C5_8 1.381(5)
C4_8 H4_8 0.9500
C5_8 C6_8 1.391(4)
C5_8 H5_8 0.9500
C6_8 C1_10 1.508(4)
C1_9 C3_9 1.525(5)
C1_9 C2_9 1.531(4)
C1_9 H1_9 1.0000
C2_9 H2A_9 0.9800
C2_9 H2B_9 0.9800
C2_9 H2C_9 0.9800
C3_9 H3A_9 0.9800
C3_9 H3B_9 0.9800
C3_9 H3C_9 0.9800
C1_10 C2_10 1.524(5)
C1_10 C3_10 1.531(4)
C1_10 H1_10 1.0000
C2_10 H2A_10 0.9800
C2_10 H2B_10 0.9800
C2_10 H2C_10 0.9800
C3_10 H3A_10 0.9800
C3_10 H3B_10 0.9800
C3_10 H3C_10 0.9800
Cr1_11 C1_11 1.867(3)
Cr1_11 C2_11 1.904(4)
Cr1_11 C4_11 1.907(3)
Cr1_11 C5_11 1.907(3)
Cr1_11 C3_11 1.910(3)
Cr1_11 C3_12 2.020(3)
C1_11 O1_11 1.154(4)
C2_11 O2_11 1.130(4)
C3_11 O3_11 1.131(4)
C4_11 O4_11 1.137(4)
C5_11 O5_11 1.150(4)
B1_12 N5_12 1.394(4)
B1_12 N2_12 1.509(4)
B1_12 C4_12 1.604(5)
N2_12 C3_12 1.372(4)
N2_12 C1_15 1.453(4)
C3_12 C4_12 1.524(4)
C4_12 N6_12 1.274(4)
N5_12 Si1_13 1.780(3)
N5_12 Si1_14 1.792(3)
N6_12 C1_18 1.427(4)
Si1_13 C3_13 1.828(5)
Si1_13 C2_13 1.839(4)
Si1_13 C4_13 1.854(4)
C2_13 H2A_13 0.9800
C2_13 H2B_13 0.9800
C2_13 H2C_13 0.9800
C3_13 H3A_13 0.9800
C3_13 H3B_13 0.9800
C3_13 H3C_13 0.9800
C4_13 H4A_13 0.9800
C4_13 H4B_13 0.9800
C4_13 H4C_13 0.9800
Si1_14 C4_14 1.846(3)
Si1_14 C2_14 1.860(4)
Si1_14 C3_14 1.864(4)
C2_14 H2A_14 0.9800
C2_14 H2B_14 0.9800
C2_14 H2C_14 0.9800
C3_14 H3A_14 0.9800
C3_14 H3B_14 0.9800
C3_14 H3C_14 0.9800
C4_14 H4A_14 0.9800
C4_14 H4B_14 0.9800
C4_14 H4C_14 0.9800
C1_15 C2_15 1.399(5)
C1_15 C6_15 1.405(5)
C2_15 C3_15 1.398(5)
C2_15 C1_16 1.520(5)
C3_15 C4_15 1.347(6)
C3_15 H3_15 0.9500
C4_15 C5_15 1.401(6)
C4_15 H4_15 0.9500
C5_15 C6_15 1.383(5)
C5_15 H5_15 0.9500
C6_15 C1_17 1.513(5)
C1_16 C3_16 1.518(6)
C1_16 C2_16 1.527(5)
C1_16 H1_16 1.0000
C2_16 H2A_16 0.9800
C2_16 H2B_16 0.9800
C2_16 H2C_16 0.9800
C3_16 H3A_16 0.9800
C3_16 H3B_16 0.9800
C3_16 H3C_16 0.9800
C1_17 C3_17 1.510(5)
C1_17 C2_17 1.531(5)
C1_17 H1_17 1.0000
C2_17 H2A_17 0.9800
C2_17 H2B_17 0.9800
C2_17 H2C_17 0.9800
C3_17 H3A_17 0.9800
C3_17 H3B_17 0.9800
C3_17 H3C_17 0.9800
C1_18 C2_18 1.405(4)
C1_18 C6_18 1.417(4)
C2_18 C3_18 1.397(4)
C2_18 C1_19 1.523(4)
C3_18 C4_18 1.377(4)
C3_18 H3_18 0.9500
C4_18 C5_18 1.387(5)
C4_18 H4_18 0.9500
C5_18 C6_18 1.380(4)
C5_18 H5_18 0.9500
C6_18 C1_20 1.532(4)
C1_19 C2_19 1.524(4)
C1_19 C3_19 1.530(5)
C1_19 H1_19 1.0000
C2_19 H2A_19 0.9800
C2_19 H2B_19 0.9800
C2_19 H2C_19 0.9800
C3_19 H3A_19 0.9800
C3_19 H3B_19 0.9800
C3_19 H3C_19 0.9800
C1_20 C2_20 1.528(4)
C1_20 C3_20 1.528(4)
C1_20 H1_20 1.0000
C2_20 H2A_20 0.9800
C2_20 H2B_20 0.9800
C2_20 H2C_20 0.9800
C3_20 H3A_20 0.9800
C3_20 H3B_20 0.9800
C3_20 H3C_20 0.9800

loop_
_geom_torsion_atom_site_label_1
_geom_torsion_atom_site_label_2
_geom_torsion_atom_site_label_3
_geom_torsion_atom_site_label_4
_geom_torsion
N5_2 B1_2 N2_2 C3_2 155.7(4)
C4_2 B1_2 N2_2 C3_2 -13.3(2)
N5_2 B1_2 N2_2 C1_5 -14.8(6)
C4_2 B1_2 N2_2 C1_5 176.2(3)
C1_5 N2_2 C3_2 C4_2 -174.9(3)
B1_2 N2_2 C3_2 C4_2 14.0(2)
C1_5 N2_2 C3_2 Cr1_1 11.0(5)
B1_2 N2_2 C3_2 Cr1_1 -160.1(3)
C2_1 Cr1_1 C3_2 N2_2 82.4(3)
C4_1 Cr1_1 C3_2 N2_2 -103.0(3)
C3_1 Cr1_1 C3_2 N2_2 -10.8(3)
C5_1 Cr1_1 C3_2 N2_2 170.5(3)
C2_1 Cr1_1 C3_2 C4_2 -89.9(3)
C4_1 Cr1_1 C3_2 C4_2 84.8(3)
C3_1 Cr1_1 C3_2 C4_2 176.9(3)
C5_1 Cr1_1 C3_2 C4_2 -1.8(3)
N2_2 C3_2 C4_2 N6_2 155.4(3)
Cr1_1 C3_2 C4_2 N6_2 -29.7(4)
N2_2 C3_2 C4_2 B1_2 -13.0(2)
Cr1_1 C3_2 C4_2 B1_2 161.8(2)
N5_2 B1_2 C4_2 N6_2 42.0(8)
N2_2 B1_2 C4_2 N6_2 -150.6(5)
N5_2 B1_2 C4_2 C3_2 -155.5(4)
N2_2 B1_2 C4_2 C3_2 11.9(2)
N2_2 B1_2 N5_2 Si1_4 -131.7(3)
C4_2 B1_2 N5_2 Si1_4 30.5(5)
N2_2 B1_2 N5_2 Si1_3 50.9(5)
C4_2 B1_2 N5_2 Si1_3 -146.8(3)
C3_2 C4_2 N6_2 C1_8 -164.8(3)
B1_2 C4_2 N6_2 C1_8 -6.3(6)
B1_2 N5_2 Si1_3 C3_3 21.2(3)
Si1_4 N5_2 Si1_3 C3_3 -156.10(18)
B1_2 N5_2 Si1_3 C4_3 -99.7(3)
Si1_4 N5_2 Si1_3 C4_3 83.1(2)
B1_2 N5_2 Si1_3 C2_3 137.8(3)
Si1_4 N5_2 Si1_3 C2_3 -39.5(2)
B1_2 N5_2 Si1_4 C3_4 -95.5(2)
Si1_3 N5_2 Si1_4 C3_4 82.10(19)
B1_2 N5_2 Si1_4 C4_4 141.2(2)
Si1_3 N5_2 Si1_4 C4_4 -41.2(2)
B1_2 N5_2 Si1_4 C2_4 26.9(3)
Si1_3 N5_2 Si1_4 C2_4 -155.48(17)
C3_2 N2_2 C1_5 C2_5 -87.1(4)
B1_2 N2_2 C1_5 C2_5 80.6(4)
C3_2 N2_2 C1_5 C6_5 96.4(4)
B1_2 N2_2 C1_5 C6_5 -95.9(4)
C6_5 C1_5 C2_5 C3_5 3.4(5)
N2_2 C1_5 C2_5 C3_5 -172.9(3)
C6_5 C1_5 C2_5 C1_6 -175.5(3)
N2_2 C1_5 C2_5 C1_6 8.2(4)
C1_5 C2_5 C3_5 C4_5 -2.0(5)
C1_6 C2_5 C3_5 C4_5 176.9(3)
C2_5 C3_5 C4_5 C5_5 0.5(5)
C3_5 C4_5 C5_5 C6_5 -0.3(5)
C4_5 C5_5 C6_5 C1_5 1.5(5)
C4_5 C5_5 C6_5 C1_7 -178.3(3)
C2_5 C1_5 C6_5 C5_5 -3.1(5)
N2_2 C1_5 C6_5 C5_5 173.2(3)
C2_5 C1_5 C6_5 C1_7 176.7(3)
N2_2 C1_5 C6_5 C1_7 -7.0(5)
C3_5 C2_5 C1_6 C2_6 70.4(4)
C1_5 C2_5 C1_6 C2_6 -110.8(4)
C3_5 C2_5 C1_6 C3_6 -52.6(4)
C1_5 C2_5 C1_6 C3_6 126.3(3)
C5_5 C6_5 C1_7 C2_7 92.7(4)
C1_5 C6_5 C1_7 C2_7 -87.1(4)
C5_5 C6_5 C1_7 C3_7 -30.2(5)
C1_5 C6_5 C1_7 C3_7 150.0(3)
C4_2 N6_2 C1_8 C2_8 65.9(4)
C4_2 N6_2 C1_8 C6_8 -120.3(3)
C6_8 C1_8 C2_8 C3_8 2.0(5)
N6_2 C1_8 C2_8 C3_8 175.6(3)
C6_8 C1_8 C2_8 C1_9 -174.9(3)
N6_2 C1_8 C2_8 C1_9 -1.3(5)
C1_8 C2_8 C3_8 C4_8 -0.6(5)
C1_9 C2_8 C3_8 C4_8 176.3(3)
C2_8 C3_8 C4_8 C5_8 -0.7(5)
C3_8 C4_8 C5_8 C6_8 0.7(5)
C4_8 C5_8 C6_8 C1_8 0.6(5)
C4_8 C5_8 C6_8 C1_10 -177.4(3)
C2_8 C1_8 C6_8 C5_8 -2.0(5)
N6_2 C1_8 C6_8 C5_8 -175.7(3)
C2_8 C1_8 C6_8 C1_10 175.9(3)
N6_2 C1_8 C6_8 C1_10 2.2(5)
C3_8 C2_8 C1_9 C3_9 -105.5(3)
C1_8 C2_8 C1_9 C3_9 71.3(4)
C3_8 C2_8 C1_9 C2_9 19.6(5)
C1_8 C2_8 C1_9 C2_9 -163.5(3)
C5_8 C6_8 C1_10 C2_10 75.3(4)
C1_8 C6_8 C1_10 C2_10 -102.6(3)
C5_8 C6_8 C1_10 C3_10 -48.4(4)
C1_8 C6_8 C1_10 C3_10 133.7(3)
C1_11 Cr1_11 C5_11 O5_11 -9.0(16)
C2_11 Cr1_11 C5_11 O5_11 -97.9(16)
C4_11 Cr1_11 C5_11 O5_11 78.1(16)
C3_12 Cr1_11 C5_11 O5_11 170.4(16)
N5_12 B1_12 N2_12 C3_12 -156.5(4)
C4_12 B1_12 N2_12 C3_12 13.0(2)
N5_12 B1_12 N2_12 C1_15 14.3(6)
C4_12 B1_12 N2_12 C1_15 -176.3(3)
C1_15 N2_12 C3_12 C4_12 174.7(3)
B1_12 N2_12 C3_12 C4_12 -13.6(2)
C1_15 N2_12 C3_12 Cr1_11 -8.8(5)
B1_12 N2_12 C3_12 Cr1_11 162.9(3)
C2_11 Cr1_11 C3_12 N2_12 97.7(3)
C4_11 Cr1_11 C3_12 N2_12 -83.6(3)
C5_11 Cr1_11 C3_12 N2_12 -173.0(3)
C3_11 Cr1_11 C3_12 N2_12 6.9(3)
C2_11 Cr1_11 C3_12 C4_12 -87.0(3)
C4_11 Cr1_11 C3_12 C4_12 91.7(3)
C5_11 Cr1_11 C3_12 C4_12 2.3(3)
C3_11 Cr1_11 C3_12 C4_12 -177.8(3)
N2_12 C3_12 C4_12 N6_12 -156.7(3)
Cr1_11 C3_12 C4_12 N6_12 26.5(4)
N2_12 C3_12 C4_12 B1_12 12.7(2)
Cr1_11 C3_12 C4_12 B1_12 -164.2(2)
N5_12 B1_12 C4_12 N6_12 -40.4(8)
N2_12 B1_12 C4_12 N6_12 151.9(5)
N5_12 B1_12 C4_12 C3_12 156.1(4)
N2_12 B1_12 C4_12 C3_12 -11.6(2)
N2_12 B1_12 N5_12 Si1_13 -50.9(5)
C4_12 B1_12 N5_12 Si1_13 146.1(4)
N2_12 B1_12 N5_12 Si1_14 132.9(3)
C4_12 B1_12 N5_12 Si1_14 -30.0(5)
C3_12 C4_12 N6_12 C1_18 165.2(3)
B1_12 C4_12 N6_12 C1_18 5.3(6)
B1_12 N5_12 Si1_13 C3_13 -50.1(4)
Si1_14 N5_12 Si1_13 C3_13 125.7(3)
B1_12 N5_12 Si1_13 C2_13 74.0(3)
Si1_14 N5_12 Si1_13 C2_13 -110.1(2)
B1_12 N5_12 Si1_13 C4_13 -164.5(3)
Si1_14 N5_12 Si1_13 C4_13 11.4(3)
B1_12 N5_12 Si1_14 C4_14 98.5(2)
Si1_13 N5_12 Si1_14 C4_14 -77.8(2)
B1_12 N5_12 Si1_14 C2_14 -23.9(3)
Si1_13 N5_12 Si1_14 C2_14 159.78(18)
B1_12 N5_12 Si1_14 C3_14 -138.1(2)
Si1_13 N5_12 Si1_14 C3_14 45.6(2)
C3_12 N2_12 C1_15 C2_15 -100.2(4)
B1_12 N2_12 C1_15 C2_15 91.5(4)
C3_12 N2_12 C1_15 C6_15 83.3(4)
B1_12 N2_12 C1_15 C6_15 -85.1(4)
C6_15 C1_15 C2_15 C3_15 1.8(5)
N2_12 C1_15 C2_15 C3_15 -174.6(3)
C6_15 C1_15 C2_15 C1_16 -175.3(3)
N2_12 C1_15 C2_15 C1_16 8.3(5)
C1_15 C2_15 C3_15 C4_15 -0.4(5)
C1_16 C2_15 C3_15 C4_15 176.8(3)
C2_15 C3_15 C4_15 C5_15 -1.8(6)
C3_15 C4_15 C5_15 C6_15 2.7(6)
C4_15 C5_15 C6_15 C1_15 -1.3(5)
C4_15 C5_15 C6_15 C1_17 178.7(3)
C2_15 C1_15 C6_15 C5_15 -0.9(5)
N2_12 C1_15 C6_15 C5_15 175.5(3)
C2_15 C1_15 C6_15 C1_17 179.1(3)
N2_12 C1_15 C6_15 C1_17 -4.5(5)
C3_15 C2_15 C1_16 C3_16 -82.7(4)
C1_15 C2_15 C1_16 C3_16 94.3(4)
C3_15 C2_15 C1_16 C2_16 40.4(5)
C1_15 C2_15 C1_16 C2_16 -142.6(4)
C5_15 C6_15 C1_17 C3_17 -85.3(4)
C1_15 C6_15 C1_17 C3_17 94.7(4)
C5_15 C6_15 C1_17 C2_17 39.3(5)
C1_15 C6_15 C1_17 C2_17 -140.7(3)
C4_12 N6_12 C1_18 C2_18 120.0(3)
C4_12 N6_12 C1_18 C6_18 -67.6(4)
C6_18 C1_18 C2_18 C3_18 4.2(5)
N6_12 C1_18 C2_18 C3_18 176.5(3)
C6_18 C1_18 C2_18 C1_19 -174.6(3)
N6_12 C1_18 C2_18 C1_19 -2.3(5)
C1_18 C2_18 C3_18 C4_18 -2.4(5)
C1_19 C2_18 C3_18 C4_18 176.5(3)
C2_18 C3_18 C4_18 C5_18 -0.4(5)
C3_18 C4_18 C5_18 C6_18 1.5(5)
C4_18 C5_18 C6_18 C1_18 0.3(5)
C4_18 C5_18 C6_18 C1_20 -175.9(3)
C2_18 C1_18 C6_18 C5_18 -3.2(4)
N6_12 C1_18 C6_18 C5_18 -175.4(3)
C2_18 C1_18 C6_18 C1_20 173.0(3)
N6_12 C1_18 C6_18 C1_20 0.8(4)
C3_18 C2_18 C1_19 C2_19 47.0(4)
C1_18 C2_18 C1_19 C2_19 -134.2(3)
C3_18 C2_18 C1_19 C3_19 -76.0(4)
C1_18 C2_18 C1_19 C3_19 102.7(3)
C5_18 C6_18 C1_20 C2_20 108.0(3)
C1_18 C6_18 C1_20 C2_20 -68.0(4)
C5_18 C6_18 C1_20 C3_20 -15.3(4)
C1_18 C6_18 C1_20 C3_20 168.7(3)
